data_1576726
loop_
_publ_author_name
'Maji, Milan'
'Zeng, Landley'
'Schrock, Richard R.'
'Conley, Matthew P.'
'Carta, Veronica'

_publ_section_title
;
 Formation of tungsten ethylidene complexes from diethyl complexes through
 a proton-catalyzed rearrangement of ethylene.
;
_journal_issue 1
_journal_name_full 'Chemical science'
_journal_page_first 421
_journal_page_last 429
_journal_paper_doi 10.1039/d5sc07302b
_journal_volume 17
_journal_year 2026
_chemical_formula_moiety 'C24 H25 F18 N O2 W'
_chemical_formula_sum 'C24 H25 F18 N O2 W'
_chemical_formula_weight 885.30
_space_group_crystal_system orthorhombic
_space_group_IT_number 61
_space_group_name_Hall '-P 2ac 2ab'
_space_group_name_H-M_alt 'P b c a'
_atom_sites_solution_hydrogens geom
_atom_sites_solution_primary dual
_audit_creation_date 2025-01-07
_audit_creation_method
;
Olex2 1.5
(compiled 2024.02.16 svn.r378c4104 for OlexSys, GUI svn.r6928)
;
_audit_update_record
;
2025-01-24 deposited with the CCDC.	2025-11-03 downloaded from the CCDC.
;
_cell_angle_alpha 90
_cell_angle_beta 90
_cell_angle_gamma 90
_cell_formula_units_Z 8
_cell_length_a 10.2840(4)
_cell_length_b 18.2199(7)
_cell_length_c 30.9881(12)
_cell_measurement_reflns_used 9306
_cell_measurement_temperature 100.00
_cell_measurement_theta_max 72.104
_cell_measurement_theta_min 5.061
_cell_volume 5806.3(4)
_computing_cell_refinement 'SAINT V8.40B (Bruker, 2016)'
_computing_data_reduction 'SAINT V8.40B (Bruker, 2016)'
_computing_molecular_graphics 'Olex2 1.5 (Dolomanov et al., 2009)'
_computing_publication_material 'Olex2 1.5 (Dolomanov et al., 2009)'
_computing_structure_refinement 'XL  (Sheldrick, 2008)'
_computing_structure_solution 'SHELXT 2018/2 (Sheldrick, 2018)'
_diffrn_ambient_temperature 100.00
_diffrn_measured_fraction_theta_full 0.993
_diffrn_measured_fraction_theta_max 0.993
_diffrn_measurement_device_type 'Bruker D8 Venture'
_diffrn_radiation_type CuK\a
_diffrn_radiation_wavelength 1.54178
_diffrn_reflns_av_R_equivalents 0.0451
_diffrn_reflns_av_unetI/netI 0.0164
_diffrn_reflns_Laue_measured_fraction_full 0.993
_diffrn_reflns_Laue_measured_fraction_max 0.993
_diffrn_reflns_limit_h_max 12
_diffrn_reflns_limit_h_min -12
_diffrn_reflns_limit_k_max 22
_diffrn_reflns_limit_k_min -22
_diffrn_reflns_limit_l_max 37
_diffrn_reflns_limit_l_min -37
_diffrn_reflns_number 130741
_diffrn_reflns_point_group_measured_fraction_full 0.993
_diffrn_reflns_point_group_measured_fraction_max 0.993
_diffrn_reflns_theta_full 67.679
_diffrn_reflns_theta_max 70.061
_diffrn_reflns_theta_min 5.060
_diffrn_source_current 1.1
_diffrn_source_power 0.05500000000000001
_diffrn_source_voltage 50.0
_exptl_absorpt_coefficient_mu 8.710
_exptl_absorpt_correction_T_max 0.7536
_exptl_absorpt_correction_T_min 0.4264
_exptl_absorpt_correction_type multi-scan
_exptl_absorpt_process_details
;
SADABS-2016/2 (Bruker,2016/2) was used for absorption correction.
wR2(int) was 0.1464 before and 0.0717 after correction.
The Ratio of minimum to maximum transmission is 0.5658.
The \l/2 correction factor is Not present.
;
_exptl_crystal_colour yellow
_exptl_crystal_colour_primary yellow
_exptl_crystal_density_diffrn 2.025
_exptl_crystal_description plate
_exptl_crystal_F_000 3424
_exptl_crystal_preparation Synthesized.
_exptl_crystal_recrystallization_method 'Slow-cooling(-30C) of a solution of sample in n-pentane.'
_exptl_crystal_size_max 0.18
_exptl_crystal_size_mid 0.17
_exptl_crystal_size_min 0.09
_refine_diff_density_max 1.753
_refine_diff_density_min -1.469
_refine_diff_density_rms 0.117
_refine_ls_extinction_method none
_refine_ls_goodness_of_fit_ref 1.051
_refine_ls_hydrogen_treatment constr
_refine_ls_matrix_type full
_refine_ls_number_parameters 396
_refine_ls_number_reflns 5498
_refine_ls_number_restraints 30
_refine_ls_restrained_S_all 1.054
_refine_ls_R_factor_all 0.0335
_refine_ls_R_factor_gt 0.0331
_refine_ls_shift/su_max 0.001
_refine_ls_shift/su_mean 0.000
_refine_ls_structure_factor_coef Fsqd
_refine_ls_weighting_details 'w=1/[\s^2^(Fo^2^)+(0.0330P)^2^+33.8507P] where P=(Fo^2^+2Fc^2^)/3'
_refine_ls_weighting_scheme calc
_refine_ls_wR_factor_gt 0.0795
_refine_ls_wR_factor_ref 0.0797
_reflns_Friedel_coverage 0.000
_reflns_number_gt 5401
_reflns_number_total 5498
_reflns_threshold_expression 'I > 2\s(I)'
_cod_data_source_file d5sc07302b1.cif
_cod_data_source_block cu_rrs247mm_b
_cod_database_code 1576726
_shelx_shelxl_version_number 2019/1
_shelx_space_group_comment
;
The symmetry employed for this shelxl refinement is uniquely defined
by the following loop, which should always be used as a source of
symmetry information in preference to the above space-group names.
They are only intended as comments.
;
_shelx_estimated_absorpt_t_max 0.508
_shelx_estimated_absorpt_t_min 0.303
_olex2_refinement_description
;
1. Fixed Uiso
 At 1.2 times of:
  All C(H) groups, All C(H,H) groups
 At 1.5 times of:
  All C(H,H,H) groups
2. Restrained distances
 F4-C20 \\sim F4A-C20A
 with sigma of 0.02
 F7-C19 \\sim F7A-C19A
 with sigma of 0.02
 F3-C18 \\sim F3A-C18A
 with sigma of 0.02
 F5-C20 \\sim F5A-C20A
 with sigma of 0.02
 F8-C19 \\sim F8A-C19A
 with sigma of 0.02
 F2-C18 \\sim F2A-C18A
 with sigma of 0.02
 F6-C20 \\sim F6A-C20A
 with sigma of 0.02
 F1-C18 \\sim F1A-C18A
 with sigma of 0.02
 F9-C19 \\sim F9A-C19A
 with sigma of 0.02
 C17-C20 \\sim C17-C20A
 with sigma of 0.02
 C17-C18 \\sim C17-C18A
 with sigma of 0.02
 C17-C19 \\sim C17-C19A
 with sigma of 0.02
 F4-F5 \\sim F4A-F5A
 with sigma of 0.04
 F4-F6 \\sim F4A-F6A
 with sigma of 0.04
 F4-C17 \\sim F4A-C17
 with sigma of 0.04
 F7-F8 \\sim F7A-F8A
 with sigma of 0.04
 F7-F9 \\sim F7A-F9A
 with sigma of 0.04
 F7-C17 \\sim F7A-C17
 with sigma of 0.04
 F3-F2 \\sim F3A-F2A
 with sigma of 0.04
 F3-F1 \\sim F3A-F1A
 with sigma of 0.04
 F3-C17 \\sim F3A-C17
 with sigma of 0.04
 F5-F6 \\sim F5A-F6A
 with sigma of 0.04
 F5-C17 \\sim F5A-C17
 with sigma of 0.04
 F8-F9 \\sim F8A-F9A
 with sigma of 0.04
 F8-C17 \\sim F8A-C17
 with sigma of 0.04
 F2-F1 \\sim F2A-F1A
 with sigma of 0.04
 F2-C17 \\sim F2A-C17
 with sigma of 0.04
 F6-C17 \\sim F6A-C17
 with sigma of 0.04
 F1-C17 \\sim F1A-C17
 with sigma of 0.04
 F9-C17 \\sim F9A-C17
 with sigma of 0.04
3. Uiso/Uaniso restraints and constraints
Uanis(F7) = Uanis(F8) = Uanis(F6) = Uanis(F9) = Uanis(C19) = Uanis(F7A) =
Uanis(F8A) = Uanis(C19A) = Uanis(F9A)
Uanis(F6) = Uanis(C20) = Uanis(F5A) = Uanis(C20A) = Uanis(F6A) = Uanis(F5) =
Uanis(F4A) = Uanis(F4)
Uanis(F3) = Uanis(F2) = Uanis(F1) = Uanis(C18) = Uanis(F3A) = Uanis(F1A) =
Uanis(F2A) = Uanis(C18A)
4. Others
 Sof(F5A)=Sof(C20A)=Sof(F6A)=Sof(F4A)=Sof(F7A)=Sof(F8A)=Sof(C19A)=Sof(F9A)=
 Sof(C18A)=Sof(F3A)=Sof(F1A)=Sof(F2A)=1-FVAR(1)
 Sof(F4)=Sof(F7)=Sof(F3)=Sof(F5)=Sof(F8)=Sof(F2)=Sof(F6)=Sof(F1)=Sof(F9)=
 Sof(C20)=Sof(C18)=Sof(C19)=FVAR(1)
5.a Ternary CH refined with riding coordinates:
 C2(H2), C10(H10)
5.b Secondary CH2 refined with riding coordinates:
 C16(H16A,H16B), C13(H13A,H13B), C15(H15A,H15B), C14(H14A,H14B)
5.c Aromatic/amide H refined with riding coordinates:
 C7(H7), C5(H5), C6(H6)
5.d Idealised Me refined as rotating group:
 C11(H11A,H11B,H11C), C3(H3A,H3B,H3C), C12(H12A,H12B,H12C), C1(H1A,H1B,H1C)
;
_olex2_submission_special_instructions 'No special instructions were received'

loop_
_space_group_symop_operation_xyz
'x, y, z'
'-x+1/2, -y, z+1/2'
'-x, y+1/2, -z+1/2'
'x+1/2, -y+1/2, -z'
'-x, -y, -z'
'x-1/2, y, -z-1/2'
'x, -y-1/2, z-1/2'
'-x-1/2, y-1/2, z'

loop_
_atom_site_label
_atom_site_type_symbol
_atom_site_fract_x
_atom_site_fract_y
_atom_site_fract_z
_atom_site_U_iso_or_equiv
_atom_site_adp_type
_atom_site_occupancy
_atom_site_site_symmetry_order
_atom_site_calc_flag
_atom_site_refinement_flags_posn
_atom_site_refinement_flags_adp
_atom_site_refinement_flags_occupancy
_atom_site_disorder_assembly
_atom_site_disorder_group
W1 W 0.46068(2) 0.71774(2) 0.39206(2) 0.01172(7) Uani 1 1 d . . . . .
O1 O 0.4268(3) 0.79573(14) 0.35122(8) 0.0160(5) Uani 1 1 d . . . . .
O2 O 0.5532(3) 0.65145(14) 0.35298(9) 0.0181(5) Uani 1 1 d . . . . .
F17 F 0.3553(3) 0.93086(13) 0.37229(8) 0.0303(6) Uani 1 1 d . . . . .
F15 F 0.6791(2) 0.80785(15) 0.35126(9) 0.0335(6) Uani 1 1 d . . . . .
F18 F 0.4760(3) 0.98303(14) 0.32443(10) 0.0399(7) Uani 1 1 d . . . . .
F16 F 0.5635(3) 0.93092(14) 0.38017(9) 0.0323(6) Uani 1 1 d . . . . .
F4 F 0.5595(5) 0.4578(3) 0.3380(2) 0.0333(3) Uani 0.797(2) 1 d D . P A 1
F10 F 0.3713(3) 0.78919(13) 0.26945(8) 0.0310(6) Uani 1 1 d . . . . .
F14 F 0.6289(3) 0.78433(14) 0.28491(9) 0.0354(6) Uani 1 1 d . . . . .
F7 F 0.6759(5) 0.5282(2) 0.27522(13) 0.0333(3) Uani 0.797(2) 1 d D . P A 1
F13 F 0.6860(3) 0.89418(15) 0.30337(10) 0.0426(7) Uani 1 1 d . . . . .
F3 F 0.4116(5) 0.5293(3) 0.2769(2) 0.0403(5) Uani 0.797(2) 1 d D . P A 1
F5 F 0.5134(4) 0.52206(18) 0.39437(10) 0.0333(3) Uani 0.797(2) 1 d D . P A 1
F12 F 0.4556(3) 0.89387(15) 0.25398(9) 0.0399(7) Uani 1 1 d . . . . .
F11 F 0.2793(3) 0.88720(16) 0.29270(9) 0.0404(7) Uani 1 1 d . . . . .
N1 N 0.3202(3) 0.67782(16) 0.41125(9) 0.0138(6) Uani 1 1 d . . . . .
F8 F 0.7565(4) 0.62307(19) 0.30675(11) 0.0333(3) Uani 0.797(2) 1 d D . P A 1
F2 F 0.3618(3) 0.6398(2) 0.29566(14) 0.0403(5) Uani 0.797(2) 1 d D . P A 1
F6 F 0.7060(3) 0.52229(17) 0.36836(11) 0.0333(3) Uani 0.797(2) 1 d D . P A 1
F1 F 0.3264(3) 0.55117(19) 0.33983(13) 0.0403(5) Uani 0.797(2) 1 d D . P A 1
F9 F 0.6019(3) 0.63827(17) 0.26112(10) 0.0333(3) Uani 0.797(2) 1 d D . P A 1
C21 C 0.4766(4) 0.8519(2) 0.32681(13) 0.0183(8) Uani 1 1 d . . . . .
C17 C 0.5467(4) 0.5882(2) 0.32897(13) 0.0191(8) Uani 1 1 d D . . . .
C16 C 0.4774(4) 0.8005(2) 0.44161(13) 0.0207(8) Uani 1 1 d . . . . .
H16A H 0.555260 0.830973 0.435999 0.025 Uiso 1 1 calc R U . . .
H16B H 0.400176 0.832879 0.440663 0.025 Uiso 1 1 calc R U . . .
C7 C 0.0634(4) 0.5554(2) 0.45135(14) 0.0236(9) Uani 1 1 d . . . . .
H7 H 0.052474 0.514815 0.470247 0.028 Uiso 1 1 calc R U . . .
C9 C 0.1977(3) 0.6467(2) 0.41823(11) 0.0149(7) Uani 1 1 d . . . . .
C22 C 0.4667(4) 0.9258(2) 0.35144(15) 0.0266(9) Uani 1 1 d . . . . .
C13 C 0.6037(4) 0.6785(2) 0.43757(13) 0.0207(8) Uani 1 1 d . . . . .
H13A H 0.597132 0.624331 0.438968 0.025 Uiso 1 1 calc R U . . .
H13B H 0.691107 0.690479 0.426156 0.025 Uiso 1 1 calc R U . . .
C24 C 0.6208(5) 0.8349(2) 0.31577(15) 0.0295(10) Uani 1 1 d . . . . .
C2 C 0.1061(4) 0.7399(2) 0.36491(13) 0.0210(8) Uani 1 1 d . . . . .
H2 H 0.194408 0.736467 0.351517 0.025 Uiso 1 1 calc R U . . .
C5 C -0.0292(4) 0.6400(2) 0.40055(14) 0.0216(8) Uani 1 1 d . . . . .
H5 H -0.103007 0.657297 0.385185 0.026 Uiso 1 1 calc R U . . .
C8 C 0.1862(4) 0.5876(2) 0.44725(12) 0.0177(7) Uani 1 1 d . . . . .
C10 C 0.2997(4) 0.5604(2) 0.47379(13) 0.0211(8) Uani 1 1 d . . . . .
H10 H 0.380659 0.583031 0.461810 0.025 Uiso 1 1 calc R U . . .
C15 C 0.4882(5) 0.7661(2) 0.48610(13) 0.0255(9) Uani 1 1 d . . . . .
H15A H 0.510938 0.803825 0.507819 0.031 Uiso 1 1 calc R U . . .
H15B H 0.404611 0.743238 0.494483 0.031 Uiso 1 1 calc R U . . .
C4 C 0.0905(4) 0.6740(2) 0.39457(11) 0.0172(8) Uani 1 1 d . . . . .
C20 C 0.5834(7) 0.5208(3) 0.35748(19) 0.0333(3) Uani 0.797(2) 1 d D . P A 1
C11 C 0.3157(5) 0.4770(2) 0.47188(15) 0.0303(10) Uani 1 1 d . . . . .
H11A H 0.239560 0.453417 0.484902 0.045 Uiso 1 1 calc R U . . .
H11B H 0.394068 0.462647 0.487790 0.045 Uiso 1 1 calc R U . . .
H11C H 0.323753 0.461411 0.441725 0.045 Uiso 1 1 calc R U . . .
C18 C 0.4079(6) 0.5754(4) 0.3104(2) 0.0403(5) Uani 0.797(2) 1 d D . P A 1
C3 C 0.1025(5) 0.8106(2) 0.39144(15) 0.0301(10) Uani 1 1 d . . . . .
H3A H 0.017157 0.815480 0.405249 0.045 Uiso 1 1 calc R U . . .
H3B H 0.117560 0.852750 0.372438 0.045 Uiso 1 1 calc R U . . .
H3C H 0.170266 0.808929 0.413635 0.045 Uiso 1 1 calc R U . . .
C6 C -0.0423(4) 0.5813(2) 0.42852(14) 0.0246(9) Uani 1 1 d . . . . .
H6 H -0.124854 0.558665 0.432065 0.030 Uiso 1 1 calc R U . . .
C19 C 0.6468(6) 0.5952(3) 0.29161(19) 0.0333(3) Uani 0.797(2) 1 d D . P A 1
C12 C 0.2858(5) 0.5859(2) 0.52087(13) 0.0277(9) Uani 1 1 d . . . . .
H12A H 0.281529 0.639564 0.521804 0.042 Uiso 1 1 calc R U . . .
H12B H 0.360974 0.568967 0.537581 0.042 Uiso 1 1 calc R U . . .
H12C H 0.206054 0.565249 0.533225 0.042 Uiso 1 1 calc R U . . .
C23 C 0.3946(5) 0.8555(2) 0.28455(14) 0.0278(9) Uani 1 1 d . . . . .
C14 C 0.5943(5) 0.7085(2) 0.48345(14) 0.0279(9) Uani 1 1 d . . . . .
H14A H 0.574692 0.667915 0.503695 0.033 Uiso 1 1 calc R U . . .
H14B H 0.678576 0.730411 0.491933 0.033 Uiso 1 1 calc R U . . .
C1 C 0.0070(5) 0.7426(3) 0.32816(15) 0.0349(11) Uani 1 1 d . . . . .
H1A H 0.007141 0.695651 0.312755 0.052 Uiso 1 1 calc R U . . .
H1B H 0.030229 0.782158 0.308139 0.052 Uiso 1 1 calc R U . . .
H1C H -0.079772 0.751841 0.340024 0.052 Uiso 1 1 calc R U . . .
F5A F 0.4008(12) 0.5233(7) 0.3700(4) 0.0333(3) Uani 0.203(2) 1 d D . P A 2
C20A C 0.5324(18) 0.5196(9) 0.3574(5) 0.0333(3) Uani 0.203(2) 1 d D . P A 2
F6A F 0.5894(15) 0.5201(7) 0.3938(4) 0.0333(3) Uani 0.203(2) 1 d D . P A 2
F4A F 0.5387(19) 0.4570(10) 0.3373(8) 0.0333(3) Uani 0.203(2) 1 d D . P A 2
F7A F 0.7671(13) 0.5535(7) 0.3323(4) 0.0333(3) Uani 0.203(2) 1 d D . P A 2
F8A F 0.7297(14) 0.6441(6) 0.2910(4) 0.0333(3) Uani 0.203(2) 1 d D . P A 2
C19A C 0.6745(16) 0.5814(9) 0.3025(5) 0.0333(3) Uani 0.203(2) 1 d D . P A 2
F9A F 0.664(2) 0.5390(8) 0.2684(5) 0.0333(3) Uani 0.203(2) 1 d D . P A 2
C18A C 0.4316(16) 0.5954(10) 0.2973(6) 0.0403(5) Uani 0.203(2) 1 d D . P A 2
F3A F 0.394(2) 0.5322(12) 0.2796(9) 0.0403(5) Uani 0.203(2) 1 d D . P A 2
F1A F 0.3297(13) 0.6310(8) 0.3140(5) 0.0403(5) Uani 0.203(2) 1 d D . P A 2
F2A F 0.4768(12) 0.6430(7) 0.2651(4) 0.0403(5) Uani 0.203(2) 1 d D . P A 2

loop_
_atom_site_aniso_label
_atom_site_aniso_U_11
_atom_site_aniso_U_22
_atom_site_aniso_U_33
_atom_site_aniso_U_23
_atom_site_aniso_U_13
_atom_site_aniso_U_12
W1 0.01062(10) 0.01165(10) 0.01288(11) 0.00003(6) 0.00003(6) -0.00018(6)
O1 0.0183(13) 0.0135(12) 0.0164(13) 0.0019(10) 0.0000(11) -0.0014(10)
O2 0.0212(13) 0.0134(12) 0.0197(13) -0.0038(10) 0.0039(10) -0.0009(10)
F17 0.0351(14) 0.0219(12) 0.0341(14) -0.0036(10) 0.0085(11) 0.0068(11)
F15 0.0194(12) 0.0378(14) 0.0434(15) -0.0039(12) -0.0021(11) 0.0032(11)
F18 0.063(2) 0.0158(12) 0.0411(16) 0.0057(11) 0.0088(14) -0.0011(12)
F16 0.0406(15) 0.0237(13) 0.0327(13) -0.0055(11) -0.0028(12) -0.0108(11)
F4 0.0438(8) 0.0245(6) 0.0315(7) -0.0042(5) 0.0065(6) -0.0022(6)
F10 0.0448(16) 0.0271(13) 0.0210(12) 0.0009(10) -0.0075(11) -0.0045(11)
F14 0.0395(16) 0.0284(14) 0.0384(15) -0.0067(11) 0.0192(13) -0.0013(11)
F7 0.0438(8) 0.0245(6) 0.0315(7) -0.0042(5) 0.0065(6) -0.0022(6)
F13 0.0388(16) 0.0322(14) 0.0569(18) -0.0027(13) 0.0205(14) -0.0187(12)
F3 0.0246(10) 0.0374(9) 0.0588(13) -0.0183(9) -0.0084(9) 0.0026(8)
F5 0.0438(8) 0.0245(6) 0.0315(7) -0.0042(5) 0.0065(6) -0.0022(6)
F12 0.067(2) 0.0300(14) 0.0230(13) 0.0117(11) 0.0050(13) -0.0051(13)
F11 0.0351(16) 0.0454(16) 0.0405(15) 0.0093(13) -0.0091(12) 0.0140(13)
N1 0.0159(15) 0.0135(14) 0.0120(14) -0.0006(11) -0.0006(12) 0.0018(12)
F8 0.0438(8) 0.0245(6) 0.0315(7) -0.0042(5) 0.0065(6) -0.0022(6)
F2 0.0246(10) 0.0374(9) 0.0588(13) -0.0183(9) -0.0084(9) 0.0026(8)
F6 0.0438(8) 0.0245(6) 0.0315(7) -0.0042(5) 0.0065(6) -0.0022(6)
F1 0.0246(10) 0.0374(9) 0.0588(13) -0.0183(9) -0.0084(9) 0.0026(8)
F9 0.0438(8) 0.0245(6) 0.0315(7) -0.0042(5) 0.0065(6) -0.0022(6)
C21 0.0218(19) 0.0137(18) 0.0195(19) 0.0029(15) 0.0018(15) -0.0028(15)
C17 0.021(2) 0.0152(18) 0.0211(19) -0.0056(15) -0.0002(15) -0.0001(15)
C16 0.0211(19) 0.0192(19) 0.022(2) -0.0076(16) -0.0042(16) 0.0017(15)
C7 0.028(2) 0.0183(19) 0.025(2) -0.0004(16) 0.0121(17) -0.0044(17)
C9 0.0138(17) 0.0156(17) 0.0152(17) -0.0037(14) 0.0038(14) -0.0015(14)
C22 0.033(2) 0.015(2) 0.032(2) 0.0011(17) 0.0044(18) -0.0008(16)
C13 0.0145(18) 0.026(2) 0.0221(19) 0.0032(16) -0.0042(15) 0.0036(15)
C24 0.030(2) 0.024(2) 0.035(2) -0.0017(18) 0.0084(19) -0.0058(18)
C2 0.0133(18) 0.029(2) 0.0211(19) 0.0027(16) -0.0012(15) 0.0022(16)
C5 0.0155(19) 0.026(2) 0.023(2) -0.0060(17) 0.0022(15) -0.0001(16)
C8 0.0193(19) 0.0148(17) 0.0191(18) -0.0018(14) 0.0057(15) 0.0012(15)
C10 0.025(2) 0.0176(18) 0.0210(19) 0.0051(15) 0.0050(16) 0.0023(16)
C15 0.031(2) 0.028(2) 0.017(2) -0.0058(17) -0.0016(17) -0.0032(19)
C4 0.0166(19) 0.0200(19) 0.0150(17) -0.0044(14) 0.0021(14) -0.0003(15)
C20 0.0438(8) 0.0245(6) 0.0315(7) -0.0042(5) 0.0065(6) -0.0022(6)
C11 0.038(3) 0.021(2) 0.033(2) 0.0052(17) 0.005(2) 0.0090(18)
C18 0.0246(10) 0.0374(9) 0.0588(13) -0.0183(9) -0.0084(9) 0.0026(8)
C3 0.035(3) 0.022(2) 0.034(2) 0.0047(18) -0.0016(19) 0.0039(19)
C6 0.019(2) 0.025(2) 0.030(2) -0.0089(18) 0.0077(16) -0.0076(16)
C19 0.0438(8) 0.0245(6) 0.0315(7) -0.0042(5) 0.0065(6) -0.0022(6)
C12 0.034(2) 0.027(2) 0.023(2) 0.0031(17) 0.0023(18) 0.0031(19)
C23 0.036(2) 0.025(2) 0.022(2) 0.0061(17) -0.0017(18) 0.0015(19)
C14 0.035(2) 0.024(2) 0.025(2) -0.0013(17) -0.0131(19) 0.0019(18)
C1 0.024(2) 0.054(3) 0.027(2) 0.009(2) -0.0053(19) -0.001(2)
F5A 0.0438(8) 0.0245(6) 0.0315(7) -0.0042(5) 0.0065(6) -0.0022(6)
C20A 0.0438(8) 0.0245(6) 0.0315(7) -0.0042(5) 0.0065(6) -0.0022(6)
F6A 0.0438(8) 0.0245(6) 0.0315(7) -0.0042(5) 0.0065(6) -0.0022(6)
F4A 0.0438(8) 0.0245(6) 0.0315(7) -0.0042(5) 0.0065(6) -0.0022(6)
F7A 0.0438(8) 0.0245(6) 0.0315(7) -0.0042(5) 0.0065(6) -0.0022(6)
F8A 0.0438(8) 0.0245(6) 0.0315(7) -0.0042(5) 0.0065(6) -0.0022(6)
C19A 0.0438(8) 0.0245(6) 0.0315(7) -0.0042(5) 0.0065(6) -0.0022(6)
F9A 0.0438(8) 0.0245(6) 0.0315(7) -0.0042(5) 0.0065(6) -0.0022(6)
C18A 0.0246(10) 0.0374(9) 0.0588(13) -0.0183(9) -0.0084(9) 0.0026(8)
F3A 0.0246(10) 0.0374(9) 0.0588(13) -0.0183(9) -0.0084(9) 0.0026(8)
F1A 0.0246(10) 0.0374(9) 0.0588(13) -0.0183(9) -0.0084(9) 0.0026(8)
F2A 0.0246(10) 0.0374(9) 0.0588(13) -0.0183(9) -0.0084(9) 0.0026(8)

loop_
_atom_type_symbol
_atom_type_description
_atom_type_scat_dispersion_real
_atom_type_scat_dispersion_imag
_atom_type_scat_source
C C 0.0181 0.0091 'International Tables Vol C Tables 4.2.6.8 and 6.1.1.4'
H H 0.0000 0.0000 'International Tables Vol C Tables 4.2.6.8 and 6.1.1.4'
F F 0.0727 0.0534 'International Tables Vol C Tables 4.2.6.8 and 6.1.1.4'
N N 0.0311 0.0180 'International Tables Vol C Tables 4.2.6.8 and 6.1.1.4'
O O 0.0492 0.0322 'International Tables Vol C Tables 4.2.6.8 and 6.1.1.4'
W W -5.4734 5.5774 'International Tables Vol C Tables 4.2.6.8 and 6.1.1.4'

loop_
_geom_angle_atom_site_label_1
_geom_angle_atom_site_label_2
_geom_angle_atom_site_label_3
_geom_angle
_geom_angle_site_symmetry_1
_geom_angle_site_symmetry_3
_geom_angle_publ_flag
O1 W1 O2 97.82(11) . . ?
O1 W1 C16 88.09(14) . . ?
O1 W1 C13 142.47(14) . . ?
O2 W1 C16 146.35(14) . . ?
O2 W1 C13 82.45(14) . . ?
N1 W1 O1 112.63(13) . . ?
N1 W1 O2 111.13(12) . . ?
N1 W1 C16 96.67(15) . . ?
N1 W1 C13 101.89(15) . . ?
C16 W1 C13 73.29(15) . . ?
C21 O1 W1 147.3(3) . . ?
C17 O2 W1 146.1(2) . . ?
C9 N1 W1 168.5(3) . . ?
O1 C21 C22 110.6(3) . . ?
O1 C21 C24 109.2(3) . . ?
O1 C21 C23 107.0(3) . . ?
C22 C21 C24 110.1(3) . . ?
C22 C21 C23 110.0(3) . . ?
C24 C21 C23 109.9(3) . . ?
O2 C17 C20 110.0(3) . . ?
O2 C17 C18 111.8(4) . . ?
O2 C17 C19 107.6(4) . . ?
O2 C17 C20A 112.2(7) . . ?
O2 C17 C19A 108.2(7) . . ?
O2 C17 C18A 108.1(7) . . ?
C18 C17 C20 108.3(4) . . ?
C19 C17 C20 109.1(4) . . ?
C19 C17 C18 110.1(4) . . ?
C20A C17 C19A 108.5(9) . . ?
C20A C17 C18A 111.1(10) . . ?
C18A C17 C19A 108.7(10) . . ?
W1 C16 H16A 109.4 . . ?
W1 C16 H16B 109.4 . . ?
H16A C16 H16B 108.0 . . ?
C15 C16 W1 111.3(3) . . ?
C15 C16 H16A 109.4 . . ?
C15 C16 H16B 109.4 . . ?
C8 C7 H7 119.3 . . ?
C6 C7 H7 119.3 . . ?
C6 C7 C8 121.4(4) . . ?
N1 C9 C8 119.0(3) . . ?
N1 C9 C4 118.7(3) . . ?
C8 C9 C4 122.3(3) . . ?
F17 C22 F18 108.2(4) . . ?
F17 C22 F16 108.4(4) . . ?
F17 C22 C21 111.0(3) . . ?
F18 C22 C21 111.3(4) . . ?
F16 C22 F18 107.9(3) . . ?
F16 C22 C21 109.8(3) . . ?
W1 C13 H13A 108.2 . . ?
W1 C13 H13B 108.2 . . ?
H13A C13 H13B 107.3 . . ?
C14 C13 W1 116.5(3) . . ?
C14 C13 H13A 108.2 . . ?
C14 C13 H13B 108.2 . . ?
F15 C24 C21 108.6(3) . . ?
F14 C24 F15 107.8(4) . . ?
F14 C24 C21 110.9(4) . . ?
F13 C24 F15 108.0(4) . . ?
F13 C24 F14 108.9(4) . . ?
F13 C24 C21 112.5(4) . . ?
C4 C2 H2 107.3 . . ?
C4 C2 C3 109.7(3) . . ?
C4 C2 C1 113.9(4) . . ?
C3 C2 H2 107.3 . . ?
C1 C2 H2 107.3 . . ?
C1 C2 C3 110.9(4) . . ?
C4 C5 H5 119.5 . . ?
C6 C5 H5 119.5 . . ?
C6 C5 C4 121.0(4) . . ?
C7 C8 C9 117.1(4) . . ?
C7 C8 C10 120.7(3) . . ?
C9 C8 C10 122.2(3) . . ?
C8 C10 H10 107.8 . . ?
C8 C10 C11 112.8(4) . . ?
C8 C10 C12 110.2(3) . . ?
C11 C10 H10 107.8 . . ?
C11 C10 C12 110.3(3) . . ?
C12 C10 H10 107.8 . . ?
C16 C15 H15A 110.4 . . ?
C16 C15 H15B 110.4 . . ?
H15A C15 H15B 108.6 . . ?
C14 C15 C16 106.8(3) . . ?
C14 C15 H15A 110.4 . . ?
C14 C15 H15B 110.4 . . ?
C9 C4 C2 120.5(3) . . ?
C5 C4 C9 117.7(4) . . ?
C5 C4 C2 121.7(4) . . ?
F4 C20 F5 107.7(5) . . ?
F4 C20 C17 112.4(5) . . ?
F5 C20 C17 109.7(5) . . ?
F6 C20 F4 108.4(5) . . ?
F6 C20 F5 107.2(5) . . ?
F6 C20 C17 111.3(5) . . ?
C10 C11 H11A 109.5 . . ?
C10 C11 H11B 109.5 . . ?
C10 C11 H11C 109.5 . . ?
H11A C11 H11B 109.5 . . ?
H11A C11 H11C 109.5 . . ?
H11B C11 H11C 109.5 . . ?
F3 C18 F2 107.2(6) . . ?
F3 C18 C17 110.9(5) . . ?
F2 C18 C17 108.6(5) . . ?
F1 C18 F3 110.2(6) . . ?
F1 C18 F2 107.6(5) . . ?
F1 C18 C17 112.2(5) . . ?
C2 C3 H3A 109.5 . . ?
C2 C3 H3B 109.5 . . ?
C2 C3 H3C 109.5 . . ?
H3A C3 H3B 109.5 . . ?
H3A C3 H3C 109.5 . . ?
H3B C3 H3C 109.5 . . ?
C7 C6 C5 120.6(4) . . ?
C7 C6 H6 119.7 . . ?
C5 C6 H6 119.7 . . ?
F7 C19 C17 110.6(5) . . ?
F8 C19 F7 106.8(5) . . ?
F8 C19 C17 109.4(4) . . ?
F9 C19 F7 110.3(5) . . ?
F9 C19 F8 109.1(5) . . ?
F9 C19 C17 110.6(5) . . ?
C10 C12 H12A 109.5 . . ?
C10 C12 H12B 109.5 . . ?
C10 C12 H12C 109.5 . . ?
H12A C12 H12B 109.5 . . ?
H12A C12 H12C 109.5 . . ?
H12B C12 H12C 109.5 . . ?
F10 C23 F12 108.3(4) . . ?
F10 C23 F11 107.5(4) . . ?
F10 C23 C21 111.0(3) . . ?
F12 C23 F11 108.8(3) . . ?
F12 C23 C21 111.3(4) . . ?
F11 C23 C21 109.7(3) . . ?
C13 C14 H14A 109.6 . . ?
C13 C14 H14B 109.6 . . ?
C15 C14 C13 110.1(3) . . ?
C15 C14 H14A 109.6 . . ?
C15 C14 H14B 109.6 . . ?
H14A C14 H14B 108.1 . . ?
C2 C1 H1A 109.5 . . ?
C2 C1 H1B 109.5 . . ?
C2 C1 H1C 109.5 . . ?
H1A C1 H1B 109.5 . . ?
H1A C1 H1C 109.5 . . ?
H1B C1 H1C 109.5 . . ?
F5A C20A C17 102.2(11) . . ?
F6A C20A C17 117.2(14) . . ?
F6A C20A F5A 101.3(14) . . ?
F6A C20A F4A 114.1(17) . . ?
F4A C20A C17 115.7(16) . . ?
F4A C20A F5A 102.9(15) . . ?
F7A C19A C17 104.7(11) . . ?
F8A C19A C17 115.8(12) . . ?
F8A C19A F7A 101.4(14) . . ?
F9A C19A C17 113.5(14) . . ?
F9A C19A F7A 111.7(14) . . ?
F9A C19A F8A 109.0(15) . . ?
F3A C18A C17 114.2(16) . . ?
F3A C18A F1A 110.5(16) . . ?
F3A C18A F2A 109.9(19) . . ?
F1A C18A C17 113.4(14) . . ?
F1A C18A F2A 103.6(15) . . ?
F2A C18A C17 104.5(12) . . ?

loop_
_geom_bond_atom_site_label_1
_geom_bond_atom_site_label_2
_geom_bond_distance
_geom_bond_site_symmetry_2
_geom_bond_publ_flag
W1 O1 1.934(3) . ?
W1 O2 1.957(3) . ?
W1 N1 1.723(3) . ?
W1 C16 2.158(4) . ?
W1 C13 2.160(4) . ?
O1 C21 1.372(5) . ?
O2 C17 1.373(5) . ?
F17 C22 1.319(5) . ?
F15 C24 1.346(5) . ?
F18 C22 1.341(5) . ?
F16 C22 1.338(5) . ?
F4 C20 1.320(6) . ?
F10 C23 1.317(5) . ?
F14 C24 1.330(5) . ?
F7 C19 1.356(7) . ?
F13 C24 1.328(5) . ?
F3 C18 1.334(7) . ?
F5 C20 1.351(7) . ?
F12 C23 1.334(5) . ?
F11 C23 1.343(5) . ?
N1 C9 1.397(5) . ?
F8 C19 1.323(7) . ?
F2 C18 1.344(8) . ?
F6 C20 1.305(8) . ?
F1 C18 1.316(8) . ?
F9 C19 1.312(7) . ?
C21 C22 1.551(6) . ?
C21 C24 1.553(6) . ?
C21 C23 1.559(6) . ?
C17 C20 1.559(7) . ?
C17 C18 1.557(7) . ?
C17 C19 1.554(7) . ?
C17 C20A 1.537(15) . ?
C17 C19A 1.554(15) . ?
C17 C18A 1.544(15) . ?
C16 H16A 0.9900 . ?
C16 H16B 0.9900 . ?
C16 C15 1.519(6) . ?
C7 H7 0.9500 . ?
C7 C8 1.399(6) . ?
C7 C6 1.380(6) . ?
C9 C8 1.409(5) . ?
C9 C4 1.414(5) . ?
C13 H13A 0.9900 . ?
C13 H13B 0.9900 . ?
C13 C14 1.526(6) . ?
C2 H2 1.0000 . ?
C2 C4 1.520(6) . ?
C2 C3 1.529(6) . ?
C2 C1 1.529(6) . ?
C5 H5 0.9500 . ?
C5 C4 1.390(6) . ?
C5 C6 1.383(6) . ?
C8 C10 1.512(6) . ?
C10 H10 1.0000 . ?
C10 C11 1.530(5) . ?
C10 C12 1.537(6) . ?
C15 H15A 0.9900 . ?
C15 H15B 0.9900 . ?
C15 C14 1.516(6) . ?
C11 H11A 0.9800 . ?
C11 H11B 0.9800 . ?
C11 H11C 0.9800 . ?
C3 H3A 0.9800 . ?
C3 H3B 0.9800 . ?
C3 H3C 0.9800 . ?
C6 H6 0.9500 . ?
C12 H12A 0.9800 . ?
C12 H12B 0.9800 . ?
C12 H12C 0.9800 . ?
C14 H14A 0.9900 . ?
C14 H14B 0.9900 . ?
C1 H1A 0.9800 . ?
C1 H1B 0.9800 . ?
C1 H1C 0.9800 . ?
F5A C20A 1.410(17) . ?
C20A F6A 1.271(17) . ?
C20A F4A 1.300(16) . ?
F7A C19A 1.420(17) . ?
F8A C19A 1.325(16) . ?
C19A F9A 1.315(18) . ?
C18A F3A 1.332(16) . ?
C18A F1A 1.336(18) . ?
C18A F2A 1.399(19) . ?

loop_
_geom_torsion_atom_site_label_1
_geom_torsion_atom_site_label_2
_geom_torsion_atom_site_label_3
_geom_torsion_atom_site_label_4
_geom_torsion
_geom_torsion_site_symmetry_1
_geom_torsion_site_symmetry_2
_geom_torsion_site_symmetry_3
_geom_torsion_site_symmetry_4
_geom_torsion_publ_flag
W1 O1 C21 C22 -93.6(5) . . . . ?
W1 O1 C21 C24 27.8(6) . . . . ?
W1 O1 C21 C23 146.6(4) . . . . ?
W1 O2 C17 C20 -86.6(5) . . . . ?
W1 O2 C17 C18 33.7(7) . . . . ?
W1 O2 C17 C19 154.7(4) . . . . ?
W1 O2 C17 C20A -65.8(9) . . . . ?
W1 O2 C17 C19A 174.5(7) . . . . ?
W1 O2 C17 C18A 57.0(10) . . . . ?
W1 N1 C9 C8 142.5(12) . . . . ?
W1 N1 C9 C4 -35.0(15) . . . . ?
W1 C16 C15 C14 50.3(4) . . . . ?
W1 C13 C14 C15 -4.5(5) . . . . ?
O1 W1 N1 C9 40.5(13) . . . . ?
O1 C21 C22 F17 -40.1(5) . . . . ?
O1 C21 C22 F18 -160.8(3) . . . . ?
O1 C21 C22 F16 79.8(4) . . . . ?
O1 C21 C24 F15 -42.3(4) . . . . ?
O1 C21 C24 F14 76.0(4) . . . . ?
O1 C21 C24 F13 -161.8(4) . . . . ?
O1 C21 C23 F10 -42.2(5) . . . . ?
O1 C21 C23 F12 -163.0(3) . . . . ?
O1 C21 C23 F11 76.5(4) . . . . ?
O2 W1 N1 C9 -68.1(13) . . . . ?
O2 C17 C20 F4 170.2(5) . . . . ?
O2 C17 C20 F5 50.5(6) . . . . ?
O2 C17 C20 F6 -67.9(5) . . . . ?
O2 C17 C18 F3 160.0(6) . . . . ?
O2 C17 C18 F2 42.5(6) . . . . ?
O2 C17 C18 F1 -76.3(6) . . . . ?
O2 C17 C19 F7 160.6(4) . . . . ?
O2 C17 C19 F8 43.2(6) . . . . ?
O2 C17 C19 F9 -77.0(5) . . . . ?
O2 C17 C20A F5A 75.7(11) . . . . ?
O2 C17 C20A F6A -34.1(17) . . . . ?
O2 C17 C20A F4A -173.4(14) . . . . ?
O2 C17 C19A F7A 79.8(11) . . . . ?
O2 C17 C19A F8A -30.9(16) . . . . ?
O2 C17 C19A F9A -158.1(11) . . . . ?
O2 C17 C18A F3A -164.2(17) . . . . ?
O2 C17 C18A F1A -36.4(17) . . . . ?
O2 C17 C18A F2A 75.7(12) . . . . ?
N1 C9 C8 C7 -176.3(3) . . . . ?
N1 C9 C8 C10 4.9(5) . . . . ?
N1 C9 C4 C2 -4.9(5) . . . . ?
N1 C9 C4 C5 177.1(3) . . . . ?
C16 W1 N1 C9 131.3(13) . . . . ?
C16 C15 C14 C13 -28.1(5) . . . . ?
C7 C8 C10 C11 49.6(5) . . . . ?
C7 C8 C10 C12 -74.2(5) . . . . ?
C9 C8 C10 C11 -131.8(4) . . . . ?
C9 C8 C10 C12 104.5(4) . . . . ?
C22 C21 C24 F15 79.3(4) . . . . ?
C22 C21 C24 F14 -162.4(3) . . . . ?
C22 C21 C24 F13 -40.2(5) . . . . ?
C22 C21 C23 F10 -162.4(3) . . . . ?
C22 C21 C23 F12 76.8(4) . . . . ?
C22 C21 C23 F11 -43.7(4) . . . . ?
C13 W1 N1 C9 -154.5(13) . . . . ?
C24 C21 C22 F17 -160.9(3) . . . . ?
C24 C21 C22 F18 78.5(4) . . . . ?
C24 C21 C22 F16 -41.0(5) . . . . ?
C24 C21 C23 F10 76.2(4) . . . . ?
C24 C21 C23 F12 -44.6(5) . . . . ?
C24 C21 C23 F11 -165.1(3) . . . . ?
C8 C7 C6 C5 0.5(6) . . . . ?
C8 C9 C4 C2 177.6(3) . . . . ?
C8 C9 C4 C5 -0.4(5) . . . . ?
C4 C9 C8 C7 1.1(5) . . . . ?
C4 C9 C8 C10 -177.6(3) . . . . ?
C4 C5 C6 C7 0.3(6) . . . . ?
C20 C17 C18 F3 -78.7(7) . . . . ?
C20 C17 C18 F2 163.8(5) . . . . ?
C20 C17 C18 F1 45.0(6) . . . . ?
C20 C17 C19 F7 41.2(6) . . . . ?
C20 C17 C19 F8 -76.1(5) . . . . ?
C20 C17 C19 F9 163.7(4) . . . . ?
C18 C17 C20 F4 47.8(6) . . . . ?
C18 C17 C20 F5 -71.9(5) . . . . ?
C18 C17 C20 F6 169.7(4) . . . . ?
C18 C17 C19 F7 -77.4(6) . . . . ?
C18 C17 C19 F8 165.2(5) . . . . ?
C18 C17 C19 F9 45.0(6) . . . . ?
C3 C2 C4 C9 -80.4(4) . . . . ?
C3 C2 C4 C5 97.5(4) . . . . ?
C6 C7 C8 C9 -1.1(6) . . . . ?
C6 C7 C8 C10 177.6(4) . . . . ?
C6 C5 C4 C9 -0.3(6) . . . . ?
C6 C5 C4 C2 -178.3(4) . . . . ?
C19 C17 C20 F4 -72.0(6) . . . . ?
C19 C17 C20 F5 168.3(4) . . . . ?
C19 C17 C20 F6 49.9(5) . . . . ?
C19 C17 C18 F3 40.5(8) . . . . ?
C19 C17 C18 F2 -77.0(6) . . . . ?
C19 C17 C18 F1 164.2(5) . . . . ?
C23 C21 C22 F17 77.9(4) . . . . ?
C23 C21 C22 F18 -42.8(5) . . . . ?
C23 C21 C22 F16 -162.3(3) . . . . ?
C23 C21 C24 F15 -159.4(3) . . . . ?
C23 C21 C24 F14 -41.1(5) . . . . ?
C23 C21 C24 F13 81.1(4) . . . . ?
C1 C2 C4 C9 154.6(4) . . . . ?
C1 C2 C4 C5 -27.5(5) . . . . ?
C20A C17 C19A F7A -42.1(14) . . . . ?
C20A C17 C19A F8A -152.8(14) . . . . ?
C20A C17 C19A F9A 79.9(15) . . . . ?
C20A C17 C18A F3A -41(2) . . . . ?
C20A C17 C18A F1A 87.0(16) . . . . ?
C20A C17 C18A F2A -160.9(11) . . . . ?
C19A C17 C20A F5A -164.9(11) . . . . ?
C19A C17 C20A F6A 85.4(16) . . . . ?
C19A C17 C20A F4A -53.9(18) . . . . ?
C19A C17 C18A F3A 79(2) . . . . ?
C19A C17 C18A F1A -153.6(14) . . . . ?
C19A C17 C18A F2A -41.5(14) . . . . ?
C18A C17 C20A F5A -45.4(14) . . . . ?
C18A C17 C20A F6A -155.2(15) . . . . ?
C18A C17 C20A F4A 65.5(18) . . . . ?
C18A C17 C19A F7A -163.1(11) . . . . ?
C18A C17 C19A F8A 86.2(16) . . . . ?
C18A C17 C19A F9A -41.1(16) . . . . ?
